data_7059809
loop_
_publ_author_name
'Topi\'c, Edi'
'Landripet, Ivana'
'Duguin, Ma\"elle'
'Pisk, Jana'
'\/Dilovi\'c, Ivica'
'Vrdoljak, Vi\<snja'
'Rub\<ci\'c, Mirta'

_publ_section_title
;
 Coordinating and supramolecular prospects of unsymmetrically substituted
 carbohydrazides
;
_journal_issue 31
_journal_name_full 'New Journal of Chemistry'
_journal_page_first 13357
_journal_page_last 13367
_journal_paper_doi 10.1039/D0NJ03106B
_journal_volume 44
_journal_year 2020
_chemical_formula_moiety 'C14 H13 N5 O2'
_chemical_formula_sum 'C14 H13 N5 O2'
_chemical_formula_weight 283.29
_chemical_name_systematic 3-[(E)-[(1-hydroxyphenyl-2-yl)methylidene]amino]-1-[(E)-[(pyridin-4-yl)methylidene]amino]urea
_space_group_crystal_system triclinic
_space_group_IT_number 2
_space_group_name_Hall '-P 1'
_space_group_name_H-M_alt 'P -1'
_atom_sites_solution_hydrogens mixed
_atom_sites_solution_primary dual
_audit_creation_date 2020-01-15
_audit_creation_method
;
Olex2 1.2
(compiled 2018.05.29 svn.r3508 for OlexSys, GUI svn.r5506)
;
_audit_update_record
;
2020-02-27 deposited with the CCDC.	2020-07-20 downloaded from the CCDC.
;
_cell_angle_alpha 93.758(5)
_cell_angle_beta 93.790(5)
_cell_angle_gamma 92.877(5)
_cell_formula_units_Z 2
_cell_length_a 7.7355(5)
_cell_length_b 9.1187(5)
_cell_length_c 9.7039(5)
_cell_measurement_reflns_used 2852
_cell_measurement_temperature 293(2)
_cell_measurement_theta_max 24.5280
_cell_measurement_theta_min 4.6210
_cell_volume 680.50(7)
_computing_cell_refinement
;
CrysAlisPro, Agilent Technologies,
Version 1.171.37.35 (release 13-08-2014 CrysAlis171 .NET)
(compiled Aug 13 2014,18:06:01)
;
_computing_data_collection
;
CrysAlisPro, Agilent Technologies,
Version 1.171.37.35 (release 13-08-2014 CrysAlis171 .NET)
(compiled Aug 13 2014,18:06:01)
;
_computing_data_reduction
;
CrysAlisPro, Agilent Technologies,
Version 1.171.37.35 (release 13-08-2014 CrysAlis171 .NET)
(compiled Aug 13 2014,18:06:01)
;
_computing_molecular_graphics 'Olex2 (Dolomanov et al., 2009)'
_computing_publication_material 'Olex2 (Dolomanov et al., 2009)'
_computing_structure_refinement 'ShelXL (Sheldrick, 2015)'
_computing_structure_solution 'ShelXT (Sheldrick, 2015)'
_diffrn_ambient_temperature 293(2)
_diffrn_detector 'CCD plate'
_diffrn_detector_area_resol_mean 16.3426
_diffrn_detector_type Sapphire3
_diffrn_measured_fraction_theta_full 0.995
_diffrn_measured_fraction_theta_max 0.924
_diffrn_measurement_details
;
#__ type_ start__ end____ width___ exp.time_
  1 omega    7.00   88.00   1.0000   15.0000
omega____ theta____ kappa____ phi______ frames
    -       22.3432   57.0000 -120.0000 81

#__ type_ start__ end____ width___ exp.time_
  2 omega    7.00   88.00   1.0000   15.0000
omega____ theta____ kappa____ phi______ frames
    -       22.3432   57.0000   90.0000 81

#__ type_ start__ end____ width___ exp.time_
  3 omega  -25.00   59.00   1.0000   15.0000
omega____ theta____ kappa____ phi______ frames
    -       22.3432  -99.0000  -30.0000 84

#__ type_ start__ end____ width___ exp.time_
  4 omega  -43.00   37.00   1.0000   15.0000
omega____ theta____ kappa____ phi______ frames
    -       22.3432  -57.0000 -180.0000 80

#__ type_ start__ end____ width___ exp.time_
  5 omega  -43.00   37.00   1.0000   15.0000
omega____ theta____ kappa____ phi______ frames
    -       22.3432  -57.0000    0.0000 80

#__ type_ start__ end____ width___ exp.time_
  6 omega  -44.00   48.00   1.0000   15.0000
omega____ theta____ kappa____ phi______ frames
    -       22.3432  -77.0000  120.0000 92

#__ type_ start__ end____ width___ exp.time_
  7 omega   -3.00   89.00   1.0000   15.0000
omega____ theta____ kappa____ phi______ frames
    -       22.3432   77.0000 -120.0000 92

#__ type_ start__ end____ width___ exp.time_
  8 omega    7.00   88.00   1.0000   15.0000
omega____ theta____ kappa____ phi______ frames
    -       22.3432   57.0000 -180.0000 81

#__ type_ start__ end____ width___ exp.time_
  9 omega  -25.00   59.00   1.0000   15.0000
omega____ theta____ kappa____ phi______ frames
    -       22.3432  -99.0000  -60.0000 84

#__ type_ start__ end____ width___ exp.time_
 10 omega    7.00   84.00   1.0000   15.0000
omega____ theta____ kappa____ phi______ frames
    -       22.3432 -140.0000  136.0000 77

#__ type_ start__ end____ width___ exp.time_
 11 omega  -25.00   59.00   1.0000   15.0000
omega____ theta____ kappa____ phi______ frames
    -       22.3432  -99.0000 -150.0000 84

#__ type_ start__ end____ width___ exp.time_
 12 omega   -3.00   89.00   1.0000   15.0000
omega____ theta____ kappa____ phi______ frames
    -       22.3432   77.0000  -30.0000 92

#__ type_ start__ end____ width___ exp.time_
 13 omega  -46.00   40.00   1.0000   15.0000
omega____ theta____ kappa____ phi______ frames
    -       22.3432  -37.0000 -180.0000 86

#__ type_ start__ end____ width___ exp.time_
 14 omega   -3.00   89.00   1.0000   15.0000
omega____ theta____ kappa____ phi______ frames
    -       22.3432   77.0000  120.0000 92

#__ type_ start__ end____ width___ exp.time_
 15 omega    1.00   78.00   1.0000   15.0000
omega____ theta____ kappa____ phi______ frames
    -       22.3432 -130.0000  -50.0000 77

#__ type_ start__ end____ width___ exp.time_
 16 omega  -85.00  -35.00   1.0000   15.0000
omega____ theta____ kappa____ phi______ frames
    -      -22.4994  141.0000   92.7182 50

#__ type_ start__ end____ width___ exp.time_
 17 omega  -86.00   -8.00   1.0000   15.0000
omega____ theta____ kappa____ phi______ frames
    -      -22.4994  142.0000  -10.7523 78
;
_diffrn_measurement_device 'four-circle diffractometer'
_diffrn_measurement_device_type 'Xcalibur, Sapphire3'
_diffrn_measurement_method '\w scans'
_diffrn_orient_matrix_UB_11 0.0071401000
_diffrn_orient_matrix_UB_12 0.0127650000
_diffrn_orient_matrix_UB_13 -0.0707730000
_diffrn_orient_matrix_UB_21 0.0274400000
_diffrn_orient_matrix_UB_22 0.0744125000
_diffrn_orient_matrix_UB_23 0.0188612000
_diffrn_orient_matrix_UB_31 0.0875561000
_diffrn_orient_matrix_UB_32 -0.0198682000
_diffrn_orient_matrix_UB_33 0.0052350000
_diffrn_radiation_monochromator graphite
_diffrn_radiation_probe x-ray
_diffrn_radiation_type MoK\a
_diffrn_radiation_wavelength 0.71073
_diffrn_reflns_av_R_equivalents 0.0540
_diffrn_reflns_av_unetI/netI 0.0580
_diffrn_reflns_Laue_measured_fraction_full 0.995
_diffrn_reflns_Laue_measured_fraction_max 0.924
_diffrn_reflns_limit_h_max 11
_diffrn_reflns_limit_h_min -11
_diffrn_reflns_limit_k_max 13
_diffrn_reflns_limit_k_min -13
_diffrn_reflns_limit_l_max 13
_diffrn_reflns_limit_l_min -14
_diffrn_reflns_number 25951
_diffrn_reflns_point_group_measured_fraction_full 0.995
_diffrn_reflns_point_group_measured_fraction_max 0.924
_diffrn_reflns_theta_full 25.242
_diffrn_reflns_theta_max 32.919
_diffrn_reflns_theta_min 4.220
_diffrn_source 'Enhance (Mo) X-ray Source'
_exptl_absorpt_coefficient_mu 0.098
_exptl_absorpt_correction_T_max 1.00000
_exptl_absorpt_correction_T_min 0.94687
_exptl_absorpt_correction_type multi-scan
_exptl_absorpt_process_details
;
CrysAlisPro, Agilent Technologies,
Version 1.171.37.35 (release 13-08-2014 CrysAlis171 .NET)
(compiled Aug 13 2014,18:06:01)
Empirical absorption correction using spherical harmonics,
 implemented in SCALE3 ABSPACK scaling algorithm.
;
_exptl_crystal_colour colourless
_exptl_crystal_colour_primary colourless
_exptl_crystal_density_diffrn 1.383
_exptl_crystal_description prism
_exptl_crystal_F_000 296
_exptl_crystal_size_max 0.4
_exptl_crystal_size_mid 0.1
_exptl_crystal_size_min 0.1
_refine_diff_density_max 0.142
_refine_diff_density_min -0.199
_refine_diff_density_rms 0.043
_refine_ls_extinction_method none
_refine_ls_goodness_of_fit_ref 1.012
_refine_ls_hydrogen_treatment mixed
_refine_ls_matrix_type full
_refine_ls_number_parameters 199
_refine_ls_number_reflns 4700
_refine_ls_number_restraints 0
_refine_ls_restrained_S_all 1.012
_refine_ls_R_factor_all 0.1506
_refine_ls_R_factor_gt 0.0625
_refine_ls_shift/su_max 0.000
_refine_ls_shift/su_mean 0.000
_refine_ls_structure_factor_coef Fsqd
_refine_ls_weighting_details 'w=1/[\s^2^(Fo^2^)+(0.0626P)^2^+0.0121P] where P=(Fo^2^+2Fc^2^)/3'
_refine_ls_weighting_scheme calc
_refine_ls_wR_factor_gt 0.1273
_refine_ls_wR_factor_ref 0.1634
_reflns_Friedel_coverage 0.000
_reflns_number_gt 2221
_reflns_number_total 4700
_reflns_threshold_expression 'I > 2\s(I)'
_cod_data_source_file d0nj03106b2.cif
_cod_data_source_block H2L4pysal
_cod_depositor_comments
;Adding full bibliography for 7059802--7059812.cif.

 Adding full bibliography for 7059802--7059812.cif.
;
_cod_database_code 7059809
_shelx_shelxl_version_number 2018/3
_chemical_oxdiff_formula 'C15 H15 Mo N5 O4'
_shelx_space_group_comment
;
The symmetry employed for this shelxl refinement is uniquely defined
by the following loop, which should always be used as a source of
symmetry information in preference to the above space-group names.
They are only intended as comments.
;
_shelx_estimated_absorpt_t_max 0.990
_shelx_estimated_absorpt_t_min 0.962
_reflns_odcompleteness_completeness 99.71
_reflns_odcompleteness_iscentric 1
_reflns_odcompleteness_theta 30.44
_olex2_refinement_description
;
1. Fixed Uiso
 At 1.2 times of:
  All C(H) groups, All C(H,H,H,H) groups
2.a Aromatic/amide H refined with riding coordinates:
 C11(H11), C9(H9), C7(H7), C12(H12), C14(H14), C13(H13), C6(H6), C3(H3A),
 C4(H4), C5(H5)
;
_olex2_submission_special_instructions 'No special instructions were received'

loop_
_space_group_symop_operation_xyz
'x, y, z'
'-x, -y, -z'

loop_
_atom_site_label
_atom_site_type_symbol
_atom_site_fract_x
_atom_site_fract_y
_atom_site_fract_z
_atom_site_U_iso_or_equiv
_atom_site_adp_type
_atom_site_occupancy
_atom_site_site_symmetry_order
_atom_site_calc_flag
_atom_site_refinement_flags_posn
_atom_site_refinement_flags_adp
_atom_site_refinement_flags_occupancy
_atom_site_disorder_assembly
_atom_site_disorder_group
O2 O 0.12808(14) 0.35292(13) 0.56518(11) 0.0584(3) Uani 1 1 d . . . . .
O1 O 0.40255(15) 0.07397(15) 0.75162(14) 0.0668(4) Uani 1 1 d . . . . .
N4 N 0.21794(16) 0.46661(15) 0.23918(13) 0.0496(4) Uani 1 1 d . . . . .
N1 N 0.43549(17) 0.23676(14) 0.54169(13) 0.0473(3) Uani 1 1 d . . . . .
N2 N 0.36835(18) 0.32475(16) 0.44404(14) 0.0528(4) Uani 1 1 d . . . . .
N3 N 0.14227(18) 0.45819(18) 0.36256(14) 0.0577(4) Uani 1 1 d . . . . .
N5 N 0.35530(18) 0.60934(17) -0.23623(14) 0.0586(4) Uani 1 1 d . . . . .
C10 C 0.22109(18) 0.57305(17) 0.02231(15) 0.0434(4) Uani 1 1 d . . . . .
C11 C 0.2979(2) 0.45977(18) -0.04837(15) 0.0473(4) Uani 1 1 d . . . . .
H11 H 0.306042 0.368917 -0.010830 0.057 Uiso 1 1 calc R . . . .
C9 C 0.15638(19) 0.55990(18) 0.15935(16) 0.0479(4) Uani 1 1 d . . . . .
H9 H 0.070042 0.619720 0.188478 0.057 Uiso 1 1 calc R . . . .
C8 C 0.2092(2) 0.37507(18) 0.46280(16) 0.0487(4) Uani 1 1 d . . . . .
C1 C 0.6700(2) 0.11140(17) 0.63928(17) 0.0483(4) Uani 1 1 d . . . . .
C7 C 0.5942(2) 0.20404(17) 0.53826(16) 0.0502(4) Uani 1 1 d . . . . .
H7 H 0.661343 0.239939 0.470520 0.060 Uiso 1 1 calc R . . . .
C12 C 0.3623(2) 0.48251(19) -0.17505(16) 0.0530(4) Uani 1 1 d . . . . .
H12 H 0.413588 0.404823 -0.220555 0.064 Uiso 1 1 calc R . . . .
C2 C 0.5738(2) 0.05024(18) 0.74160(17) 0.0504(4) Uani 1 1 d . . . . .
C14 C 0.2077(2) 0.70385(18) -0.04235(17) 0.0539(4) Uani 1 1 d . . . . .
H14 H 0.152532 0.781915 -0.001044 0.065 Uiso 1 1 calc R . . . .
C13 C 0.2771(2) 0.7165(2) -0.16849(18) 0.0616(5) Uani 1 1 d . . . . .
H13 H 0.268861 0.805650 -0.209142 0.074 Uiso 1 1 calc R . . . .
C6 C 0.8447(2) 0.0822(2) 0.6382(2) 0.0674(5) Uani 1 1 d . . . . .
H6 H 0.911091 0.122797 0.572332 0.081 Uiso 1 1 calc R . . . .
C3 C 0.6520(2) -0.03830(19) 0.8354(2) 0.0653(5) Uani 1 1 d . . . . .
H3A H 0.587551 -0.079408 0.902216 0.078 Uiso 1 1 calc R . . . .
C4 C 0.8248(3) -0.0655(2) 0.8298(2) 0.0770(6) Uani 1 1 d . . . . .
H4 H 0.876335 -0.125368 0.892883 0.092 Uiso 1 1 calc R . . . .
C5 C 0.9220(3) -0.0053(2) 0.7323(3) 0.0834(7) Uani 1 1 d . . . . .
H5 H 1.039018 -0.023416 0.729710 0.100 Uiso 1 1 calc R . . . .
H2 H 0.429(3) 0.347(2) 0.379(2) 0.100 Uiso 1 1 d R . . . .
H3 H 0.049(3) 0.513(2) 0.383(2) 0.100 Uiso 1 1 d R . . . .
H1 H 0.373(3) 0.134(3) 0.686(2) 0.100 Uiso 1 1 d R . . . .

loop_
_atom_site_aniso_label
_atom_site_aniso_U_11
_atom_site_aniso_U_22
_atom_site_aniso_U_33
_atom_site_aniso_U_23
_atom_site_aniso_U_13
_atom_site_aniso_U_12
O2 0.0558(7) 0.0762(9) 0.0464(7) 0.0140(6) 0.0161(5) 0.0057(6)
O1 0.0535(7) 0.0778(9) 0.0756(9) 0.0325(7) 0.0186(6) 0.0120(6)
N4 0.0453(7) 0.0662(9) 0.0389(7) 0.0069(6) 0.0088(6) 0.0063(6)
N1 0.0524(8) 0.0499(8) 0.0408(7) 0.0056(6) 0.0080(6) 0.0056(6)
N2 0.0536(8) 0.0651(9) 0.0425(8) 0.0135(7) 0.0109(6) 0.0091(7)
N3 0.0532(8) 0.0838(11) 0.0405(8) 0.0150(7) 0.0142(6) 0.0190(7)
N5 0.0594(9) 0.0703(10) 0.0484(8) 0.0152(7) 0.0090(7) 0.0050(7)
C10 0.0388(8) 0.0532(9) 0.0385(8) 0.0063(7) 0.0003(6) 0.0033(7)
C11 0.0509(9) 0.0488(9) 0.0426(9) 0.0068(7) 0.0019(7) 0.0032(7)
C9 0.0413(8) 0.0609(10) 0.0423(9) 0.0038(7) 0.0045(7) 0.0084(7)
C8 0.0469(9) 0.0594(10) 0.0406(9) 0.0054(7) 0.0073(7) 0.0015(7)
C1 0.0464(9) 0.0448(9) 0.0540(10) 0.0010(7) 0.0083(7) 0.0037(7)
C7 0.0541(10) 0.0524(10) 0.0458(9) 0.0042(7) 0.0152(7) 0.0021(8)
C12 0.0557(10) 0.0598(11) 0.0438(9) 0.0020(8) 0.0059(7) 0.0058(8)
C2 0.0460(9) 0.0470(9) 0.0589(10) 0.0047(8) 0.0060(7) 0.0044(7)
C14 0.0531(9) 0.0538(10) 0.0564(10) 0.0075(8) 0.0043(8) 0.0129(8)
C13 0.0650(11) 0.0609(12) 0.0620(12) 0.0231(9) 0.0066(9) 0.0073(9)
C6 0.0516(10) 0.0660(12) 0.0873(14) 0.0093(10) 0.0184(9) 0.0076(9)
C3 0.0668(12) 0.0576(11) 0.0729(13) 0.0179(9) 0.0013(9) 0.0055(9)
C4 0.0685(13) 0.0639(13) 0.0996(16) 0.0209(11) -0.0099(11) 0.0131(10)
C5 0.0514(11) 0.0773(15) 0.1237(19) 0.0161(14) 0.0031(12) 0.0167(10)

loop_
_atom_type_symbol
_atom_type_description
_atom_type_scat_dispersion_real
_atom_type_scat_dispersion_imag
_atom_type_scat_source
C C 0.0033 0.0016 'International Tables Vol C Tables 4.2.6.8 and 6.1.1.4'
H H 0.0000 0.0000 'International Tables Vol C Tables 4.2.6.8 and 6.1.1.4'
N N 0.0061 0.0033 'International Tables Vol C Tables 4.2.6.8 and 6.1.1.4'
O O 0.0106 0.0060 'International Tables Vol C Tables 4.2.6.8 and 6.1.1.4'

loop_
_geom_angle_atom_site_label_1
_geom_angle_atom_site_label_2
_geom_angle_atom_site_label_3
_geom_angle
_geom_angle_site_symmetry_1
_geom_angle_site_symmetry_3
_geom_angle_publ_flag
C9 N4 N3 115.51(13) . . ?
C7 N1 N2 118.67(13) . . ?
C8 N2 N1 116.99(13) . . ?
C8 N3 N4 120.91(14) . . ?
C13 N5 C12 115.83(14) . . ?
C11 C10 C9 122.90(14) . . ?
C11 C10 C14 117.04(14) . . ?
C14 C10 C9 120.05(15) . . ?
C12 C11 C10 119.54(14) . . ?
N4 C9 C10 120.24(14) . . ?
O2 C8 N2 123.60(14) . . ?
O2 C8 N3 120.21(14) . . ?
N2 C8 N3 116.16(13) . . ?
C2 C1 C7 122.43(14) . . ?
C6 C1 C7 119.79(15) . . ?
C6 C1 C2 117.77(15) . . ?
N1 C7 C1 120.41(14) . . ?
N5 C12 C11 123.98(16) . . ?
O1 C2 C1 121.96(14) . . ?
O1 C2 C3 117.78(15) . . ?
C3 C2 C1 120.25(15) . . ?
C13 C14 C10 119.15(16) . . ?
N5 C13 C14 124.40(15) . . ?
C5 C6 C1 121.71(18) . . ?
C4 C3 C2 120.06(18) . . ?
C5 C4 C3 120.77(17) . . ?
C4 C5 C6 119.43(17) . . ?

loop_
_geom_bond_atom_site_label_1
_geom_bond_atom_site_label_2
_geom_bond_distance
_geom_bond_site_symmetry_2
_geom_bond_publ_flag
O2 C8 1.2318(17) . ?
O1 C2 1.3617(19) . ?
N4 N3 1.3719(17) . ?
N4 C9 1.2762(19) . ?
N1 N2 1.3740(18) . ?
N1 C7 1.2802(19) . ?
N2 C8 1.355(2) . ?
N3 C8 1.3630(19) . ?
N5 C12 1.336(2) . ?
N5 C13 1.334(2) . ?
C10 C11 1.383(2) . ?
C10 C9 1.462(2) . ?
C10 C14 1.389(2) . ?
C11 C12 1.381(2) . ?
C1 C7 1.449(2) . ?
C1 C2 1.407(2) . ?
C1 C6 1.391(2) . ?
C2 C3 1.385(2) . ?
C14 C13 1.378(2) . ?
C6 C5 1.378(3) . ?
C3 C4 1.376(3) . ?
C4 C5 1.372(3) . ?
